data_7216216
loop_
_publ_author_name
'Liu, Yanqing'
'Yu, Fapeng'
'Wang, Zhengping'
'Hou, Shuai'
'Yang, Lei'
'Xu, Xinguang'
'Zhao, Xian'

_publ_section_title
;
 Bulk growth and nonlinear optical properties of thulium calcium oxyborate
 single crystals
;
_journal_issue 30
_journal_name_full CrystEngComm
_journal_page_first 7141
_journal_paper_doi 10.1039/C4CE00869C
_journal_volume 16
_journal_year 2014
_chemical_formula_moiety 'B3 Ca4 O10 Tm'
_chemical_formula_sum 'B3 Ca4 O10 Tm'
_chemical_formula_weight 521.68
_chemical_name_systematic
;
 ?
;
_space_group_IT_number 8
_symmetry_cell_setting monoclinic
_symmetry_space_group_name_Hall 'C -2y'
_symmetry_space_group_name_H-M 'C 1 m 1'
_atom_sites_solution_primary direct
_atom_sites_solution_secondary difmap
_audit_creation_method SHELXL-97
_cell_angle_alpha 90.00
_cell_angle_beta 101.1115(10)
_cell_angle_gamma 90.00
_cell_formula_units_Z 2
_cell_length_a 8.0679(9)
_cell_length_b 16.0140(17)
_cell_length_c 3.5224(4)
_cell_measurement_reflns_used 1891
_cell_measurement_temperature 293(2)
_cell_measurement_theta_max 27.51
_cell_measurement_theta_min 2.54
_cell_volume 446.56(9)
_computing_cell_refinement 'APEX2 Software Suite (Bruker,2009)'
_computing_data_collection 'APEX2 Software Suite (Bruker,2009)'
_computing_data_reduction 'APEX2 Software Suite (Bruker,2009)'
_computing_molecular_graphics 'DIANOND (BRANDENBURG, 2012)'
_computing_publication_material 'WINGX (Farrugia,1999)'
_computing_structure_refinement 'SHELXL-97 (Sheldrick, 1997)'
_computing_structure_solution 'SIR97 (Altomare,1999)'
_diffrn_ambient_temperature 293(2)
_diffrn_measured_fraction_theta_full 0.996
_diffrn_measured_fraction_theta_max 0.933
_diffrn_measurement_device_type 'Bruker APEX2 CCD area-detector diffractometer'
_diffrn_measurement_method '\f and \w scans'
_diffrn_radiation_monochromator graphite
_diffrn_radiation_source 'fine-focus sealed tube'
_diffrn_radiation_type MoK\a
_diffrn_radiation_wavelength 0.71069
_diffrn_reflns_av_R_equivalents 0.0213
_diffrn_reflns_av_sigmaI/netI 0.0461
_diffrn_reflns_limit_h_max 10
_diffrn_reflns_limit_h_min -10
_diffrn_reflns_limit_k_max 20
_diffrn_reflns_limit_k_min -21
_diffrn_reflns_limit_l_max 4
_diffrn_reflns_limit_l_min -4
_diffrn_reflns_number 1965
_diffrn_reflns_theta_full 27.00
_diffrn_reflns_theta_max 28.74
_diffrn_reflns_theta_min 2.54
_diffrn_standards_number 0
_exptl_absorpt_coefficient_mu 12.274
_exptl_absorpt_correction_T_max 0.4401
_exptl_absorpt_correction_T_min 0.3733
_exptl_absorpt_correction_type multi-scan
_exptl_absorpt_process_details 'APEX2 Software Suite (Bruker,2009)'
_exptl_crystal_colour colourless
_exptl_crystal_density_diffrn 3.880
_exptl_crystal_density_method 'not measured'
_exptl_crystal_description prism
_exptl_crystal_F_000 488
_exptl_crystal_size_max 0.10
_exptl_crystal_size_mid 0.09
_exptl_crystal_size_min 0.08
_refine_diff_density_max 0.943
_refine_diff_density_min -0.732
_refine_diff_density_rms 0.134
_refine_ls_abs_structure_details 'Flack H D (1983), Acta Cryst. A39, 876-881'
_refine_ls_abs_structure_Flack -0.014(10)
_refine_ls_extinction_coef 0.106(3)
_refine_ls_extinction_expression Fc^*^=kFc[1+0.001xFc^2^\l^3^/sin(2\q)]^-1/4^
_refine_ls_extinction_method SHELXL
_refine_ls_goodness_of_fit_ref 0.869
_refine_ls_matrix_type full
_refine_ls_number_parameters 93
_refine_ls_number_reflns 976
_refine_ls_number_restraints 16
_refine_ls_restrained_S_all 0.868
_refine_ls_R_factor_all 0.0152
_refine_ls_R_factor_gt 0.0152
_refine_ls_shift/su_max 0.001
_refine_ls_shift/su_mean 0.000
_refine_ls_structure_factor_coef Fsqd
_refine_ls_weighting_details 'calc w=1/[\s^2^(Fo^2^)+(0.0000P)^2^+0.0000P] where P=(Fo^2^+2Fc^2^)/3'
_refine_ls_weighting_scheme calc
_refine_ls_wR_factor_gt 0.0359
_refine_ls_wR_factor_ref 0.0359
_reflns_number_gt 974
_reflns_number_total 976
_reflns_threshold_expression >2sigma(I)
_cod_data_source_file c4ce00869c1.cif
_cod_data_source_block yufapeng_0708
_cod_depositor_comments
;
The following automatic conversions were performed:

'_symmetry_cell_setting' value 'Monoclinic' changed to 'monoclinic'
according to
/usr/data/users/saulius/crontab/automatic-downloads/rss-feeds/RSC/lib/dictionaries/cif_core.dic
dictionary named 'cif_core.dic' version 2.4.2 from 2011-04-26.

Automatic conversion script
Id: cif_fix_values 2281 2013-09-26 08:29:07Z andrius 

 Adding full bibliography for 7216216.cif.
;
_cod_original_sg_symbol_Hall 'C -2y '
_cod_original_sg_symbol_H-M 'Cm   '
_cod_database_code 7216216

loop_
_symmetry_equiv_pos_as_xyz
'x, y, z'
'x, -y, z'
'x+1/2, y+1/2, z'
'x+1/2, -y+1/2, z'

loop_
_atom_site_label
_atom_site_type_symbol
_atom_site_fract_x
_atom_site_fract_y
_atom_site_fract_z
_atom_site_U_iso_or_equiv
_atom_site_adp_type
_atom_site_occupancy
_atom_site_symmetry_multiplicity
_atom_site_calc_flag
_atom_site_refinement_flags
Tm1 Tm 0.00052(3) 0.0000 -0.00174(3) 0.00647(14) Uani 0.781(7) 2 d SP
Ca1' Ca 0.00052(3) 0.0000 -0.00174(3) 0.00647(14) Uani 0.235(15) 2 d SP
Ca1 Ca 0.36006(8) 0.11238(4) 0.67345(17) 0.0064(3) Uani 0.893(13) 1 d P
Tm1' Tm 0.36006(8) 0.11238(4) 0.67345(17) 0.0064(3) Uani 0.112(4) 1 d P
Ca2 Ca 0.24558(12) 0.31949(6) 0.3527(3) 0.0101(3) Uani 1 1 d .
B1 B 0.1285(10) 0.5000 0.301(2) 0.0051(13) Uani 1 2 d SU
B2 B 0.5561(7) 0.3053(3) 0.9230(16) 0.0080(10) Uani 1 1 d .
O1 O 0.1756(8) 0.0000 0.5794(18) 0.0116(12) Uani 1 2 d S
O2 O 0.0417(5) 0.4259(2) 0.2518(10) 0.0122(8) Uani 1 1 d .
O3 O 0.3031(8) 0.5000 0.3996(17) 0.0143(14) Uani 1 2 d SU
O4 O 0.4230(4) 0.3587(2) -0.0712(10) 0.0099(7) Uani 1 1 d .
O5 O 0.5344(5) 0.2300(2) 0.7277(10) 0.0139(8) Uani 1 1 d .
O6 O 0.7167(4) 0.32492(19) 1.1180(10) 0.0112(7) Uani 1 1 d .

loop_
_atom_site_aniso_label
_atom_site_aniso_U_11
_atom_site_aniso_U_22
_atom_site_aniso_U_33
_atom_site_aniso_U_23
_atom_site_aniso_U_13
_atom_site_aniso_U_12
Tm1 0.00470(18) 0.00879(18) 0.00600(18) 0.000 0.00125(10) 0.000
Ca1' 0.00470(18) 0.00879(18) 0.00600(18) 0.000 0.00125(10) 0.000
Ca1 0.0047(4) 0.0078(4) 0.0066(4) 0.0001(2) 0.0006(3) 0.0000(2)
Tm1' 0.0047(4) 0.0078(4) 0.0066(4) 0.0001(2) 0.0006(3) 0.0000(2)
Ca2 0.0069(5) 0.0156(5) 0.0080(5) -0.0008(3) 0.0018(4) -0.0004(4)
B1 0.003(2) 0.007(2) 0.006(2) 0.000 0.0026(19) 0.000
B2 0.005(2) 0.009(2) 0.010(3) 0.001(2) 0.0019(18) -0.0037(18)
O1 0.007(3) 0.011(3) 0.018(3) 0.000 0.004(2) 0.000
O2 0.0134(19) 0.0102(18) 0.0130(19) 0.0003(14) 0.0027(14) -0.0036(14)
O3 0.004(2) 0.027(3) 0.012(3) 0.000 0.001(2) 0.000
O4 0.0101(17) 0.0096(16) 0.0103(18) 0.0003(13) 0.0029(14) 0.0013(14)
O5 0.0144(18) 0.0154(16) 0.0132(19) -0.0036(14) 0.0060(14) -0.0043(13)
O6 0.0068(17) 0.0141(16) 0.0127(18) 0.0003(13) 0.0018(13) -0.0026(13)

loop_
_atom_type_symbol
_atom_type_description
_atom_type_scat_dispersion_real
_atom_type_scat_dispersion_imag
_atom_type_scat_source
B B 0.0013 0.0007 'International Tables Vol C Tables 4.2.6.8 and 6.1.1.4'
O O 0.0106 0.0060 'International Tables Vol C Tables 4.2.6.8 and 6.1.1.4'
Ca Ca 0.2262 0.3064 'International Tables Vol C Tables 4.2.6.8 and 6.1.1.4'
Tm Tm -0.3139 5.2483 'International Tables Vol C Tables 4.2.6.8 and 6.1.1.4'

loop_
_geom_angle_atom_site_label_1
_geom_angle_atom_site_label_2
_geom_angle_atom_site_label_3
_geom_angle
_geom_angle_site_symmetry_1
_geom_angle_site_symmetry_3
O1 Tm1 O1 103.6(2) 1_554 .
O1 Tm1 O3 176.2(3) 1_554 3_445
O1 Tm1 O3 80.2(2) . 3_445
O1 Tm1 O4 96.95(9) 1_554 3_445
O1 Tm1 O4 101.69(9) . 3_445
O3 Tm1 O4 82.14(9) 3_445 3_445
O1 Tm1 O4 96.95(9) 1_554 4_455
O1 Tm1 O4 101.69(9) . 4_455
O3 Tm1 O4 82.14(9) 3_445 4_455
O4 Tm1 O4 149.04(17) 3_445 4_455
O1 Tm1 O3 79.4(2) 1_554 3_444
O1 Tm1 O3 177.0(3) . 3_444
O3 Tm1 O3 96.8(2) 3_445 3_444
O4 Tm1 O3 77.80(9) 3_445 3_444
O4 Tm1 O3 77.80(9) 4_455 3_444
O1 Tm1 Tm1 38.41(16) 1_554 1_554
O1 Tm1 Tm1 142.02(15) . 1_554
O3 Tm1 Tm1 137.75(15) 3_445 1_554
O4 Tm1 Tm1 86.97(8) 3_445 1_554
O4 Tm1 Tm1 86.97(8) 4_455 1_554
O3 Tm1 Tm1 40.94(15) 3_444 1_554
O1 Tm1 Ca1' 38.41(16) 1_554 1_554
O1 Tm1 Ca1' 142.02(15) . 1_554
O3 Tm1 Ca1' 137.75(15) 3_445 1_554
O4 Tm1 Ca1' 86.97(8) 3_445 1_554
O4 Tm1 Ca1' 86.97(8) 4_455 1_554
O3 Tm1 Ca1' 40.94(15) 3_444 1_554
Tm1 Tm1 Ca1' 0.000(7) 1_554 1_554
O1 Tm1 Tm1 141.59(16) 1_554 1_556
O1 Tm1 Tm1 37.98(15) . 1_556
O3 Tm1 Tm1 42.25(15) 3_445 1_556
O4 Tm1 Tm1 93.03(8) 3_445 1_556
O4 Tm1 Tm1 93.03(8) 4_455 1_556
O3 Tm1 Tm1 139.06(15) 3_444 1_556
Tm1 Tm1 Tm1 180.0 1_554 1_556
Ca1' Tm1 Tm1 180.0 1_554 1_556
O1 Tm1 Ca1' 141.59(16) 1_554 1_556
O1 Tm1 Ca1' 37.98(15) . 1_556
O3 Tm1 Ca1' 42.25(15) 3_445 1_556
O4 Tm1 Ca1' 93.03(8) 3_445 1_556
O4 Tm1 Ca1' 93.03(8) 4_455 1_556
O3 Tm1 Ca1' 139.06(15) 3_444 1_556
Tm1 Tm1 Ca1' 180.0 1_554 1_556
Ca1' Tm1 Ca1' 180.0 1_554 1_556
Tm1 Tm1 Ca1' 0.000(7) 1_556 1_556
O1 Tm1 Ca1 34.69(9) 1_554 1_554
O1 Tm1 Ca1 83.77(13) . 1_554
O3 Tm1 Ca1 147.27(7) 3_445 1_554
O4 Tm1 Ca1 129.27(9) 3_445 1_554
O4 Tm1 Ca1 73.37(9) 4_455 1_554
O3 Tm1 Ca1 98.82(13) 3_444 1_554
Tm1 Tm1 Ca1 63.172(10) 1_554 1_554
Ca1' Tm1 Ca1 63.172(10) 1_554 1_554
Tm1 Tm1 Ca1 116.828(10) 1_556 1_554
Ca1' Tm1 Ca1 116.828(10) 1_556 1_554
O1 Tm1 Tm1' 34.69(9) 1_554 1_554
O1 Tm1 Tm1' 83.77(13) . 1_554
O3 Tm1 Tm1' 147.27(7) 3_445 1_554
O4 Tm1 Tm1' 129.27(9) 3_445 1_554
O4 Tm1 Tm1' 73.37(9) 4_455 1_554
O3 Tm1 Tm1' 98.82(13) 3_444 1_554
Tm1 Tm1 Tm1' 63.172(10) 1_554 1_554
Ca1' Tm1 Tm1' 63.172(10) 1_554 1_554
Tm1 Tm1 Tm1' 116.828(10) 1_556 1_554
Ca1' Tm1 Tm1' 116.828(10) 1_556 1_554
Ca1 Tm1 Tm1' 0.000(17) 1_554 1_554
O6 Ca1 O1 90.78(16) 4_454 .
O6 Ca1 O5 85.06(12) 4_454 .
O1 Ca1 O5 175.83(17) . .
O6 Ca1 O6 98.58(12) 4_454 4_455
O1 Ca1 O6 92.42(16) . 4_455
O5 Ca1 O6 88.09(12) . 4_455
O6 Ca1 O2 167.83(13) 4_454 4_556
O1 Ca1 O2 101.39(17) . 4_556
O5 Ca1 O2 82.78(12) . 4_556
O6 Ca1 O2 80.68(12) 4_455 4_556
O6 Ca1 O2 81.35(12) 4_454 4
O1 Ca1 O2 99.67(16) . 4
O5 Ca1 O2 79.85(13) . 4
O6 Ca1 O2 167.91(13) 4_455 4
O2 Ca1 O2 96.82(13) 4_556 4
O6 Ca1 B2 75.94(14) 4_454 4_455
O1 Ca1 B2 81.22(16) . 4_455
O5 Ca1 B2 97.60(14) . 4_455
O6 Ca1 B2 25.50(13) 4_455 4_455
O2 Ca1 B2 105.30(14) 4_556 4_455
O2 Ca1 B2 157.28(14) 4 4_455
O6 Ca1 B1 99.30(16) 4_454 3_545
O1 Ca1 B1 88.40(15) . 3_545
O5 Ca1 B1 92.39(13) . 3_545
O6 Ca1 B1 162.08(15) 4_455 3_545
O2 Ca1 B1 81.61(16) 4_556 3_545
O2 Ca1 B1 21.12(13) 4 3_545
B2 Ca1 B1 168.46(15) 4_455 3_545
O6 Ca1 Tm1' 138.85(8) 4_454 1_556
O1 Ca1 Tm1' 91.10(16) . 1_556
O5 Ca1 Tm1' 91.96(9) . 1_556
O6 Ca1 Tm1' 40.26(8) 4_455 1_556
O2 Ca1 Tm1' 41.70(9) 4_556 1_556
O2 Ca1 Tm1' 138.51(8) 4 1_556
B2 Ca1 Tm1' 63.77(11) 4_455 1_556
B1 Ca1 Tm1' 121.84(12) 3_545 1_556
O6 Ca1 Ca1 138.85(8) 4_454 1_556
O1 Ca1 Ca1 91.10(16) . 1_556
O5 Ca1 Ca1 91.96(9) . 1_556
O6 Ca1 Ca1 40.26(8) 4_455 1_556
O2 Ca1 Ca1 41.70(9) 4_556 1_556
O2 Ca1 Ca1 138.51(8) 4 1_556
B2 Ca1 Ca1 63.77(11) 4_455 1_556
B1 Ca1 Ca1 121.84(12) 3_545 1_556
Tm1' Ca1 Ca1 0.00(3) 1_556 1_556
O6 Ca1 Ca1 41.15(8) 4_454 1_554
O1 Ca1 Ca1 88.90(16) . 1_554
O5 Ca1 Ca1 88.04(9) . 1_554
O6 Ca1 Ca1 139.74(8) 4_455 1_554
O2 Ca1 Ca1 138.30(9) 4_556 1_554
O2 Ca1 Ca1 41.49(8) 4 1_554
B2 Ca1 Ca1 116.23(11) 4_455 1_554
B1 Ca1 Ca1 58.16(12) 3_545 1_554
Tm1' Ca1 Ca1 180.00(6) 1_556 1_554
Ca1 Ca1 Ca1 180.00(6) 1_556 1_554
O6 Ca1 Tm1' 41.15(8) 4_454 1_554
O1 Ca1 Tm1' 88.90(16) . 1_554
O5 Ca1 Tm1' 88.04(9) . 1_554
O6 Ca1 Tm1' 139.74(8) 4_455 1_554
O2 Ca1 Tm1' 138.30(9) 4_556 1_554
O2 Ca1 Tm1' 41.49(8) 4 1_554
B2 Ca1 Tm1' 116.23(11) 4_455 1_554
B1 Ca1 Tm1' 58.16(12) 3_545 1_554
Tm1' Ca1 Tm1' 180.00(6) 1_556 1_554
Ca1 Ca1 Tm1' 180.00(6) 1_556 1_554
Ca1 Ca1 Tm1' 0.0 1_554 1_554
O4 Ca2 O4 97.73(13) 1_556 .
O4 Ca2 O2 103.34(12) 1_556 .
O4 Ca2 O2 101.83(13) . .
O4 Ca2 O6 123.35(12) 1_556 4_454
O4 Ca2 O6 93.90(12) . 4_454
O2 Ca2 O6 127.98(13) . 4_454
O4 Ca2 O5 89.54(12) 1_556 4_455
O4 Ca2 O5 172.68(12) . 4_455
O2 Ca2 O5 77.25(12) . 4_455
O6 Ca2 O5 81.23(12) 4_454 4_455
O4 Ca2 O5 176.50(12) 1_556 4_454
O4 Ca2 O5 85.66(12) . 4_454
O2 Ca2 O5 76.72(11) . 4_454
O6 Ca2 O5 55.25(11) 4_454 4_454
O5 Ca2 O5 87.07(12) 4_455 4_454
O4 Ca2 B2 147.99(15) 1_556 4_454
O4 Ca2 B2 100.66(15) . 4_454
O2 Ca2 B2 98.26(15) . 4_454
O6 Ca2 B2 29.77(13) 4_454 4_454
O5 Ca2 B2 72.42(15) 4_455 4_454
O5 Ca2 B2 29.43(13) 4_454 4_454
O4 Ca2 O5 54.51(11) 1_556 .
O4 Ca2 O5 83.37(11) . .
O2 Ca2 O5 157.85(11) . .
O6 Ca2 O5 72.34(11) 4_454 .
O5 Ca2 O5 100.23(9) 4_455 .
O5 Ca2 O5 125.36(7) 4_454 .
B2 Ca2 O5 101.93(13) 4_454 .
O4 Ca2 B2 27.86(14) 1_556 .
O4 Ca2 B2 84.86(14) . .
O2 Ca2 B2 130.38(15) . .
O6 Ca2 B2 99.95(13) 4_454 .
O5 Ca2 B2 101.32(14) 4_455 .
O5 Ca2 B2 152.66(14) 4_454 .
B2 Ca2 B2 129.14(9) 4_454 .
O5 Ca2 B2 27.85(13) . .
O4 Ca2 O3 67.72(15) 1_556 .
O4 Ca2 O3 70.23(15) . .
O2 Ca2 O3 52.45(14) . .
O6 Ca2 O3 162.59(15) 4_454 .
O5 Ca2 O3 113.80(15) 4_455 .
O5 Ca2 O3 114.50(14) 4_454 .
B2 Ca2 O3 143.63(16) 4_454 .
O5 Ca2 O3 111.43(14) . .
B2 Ca2 O3 86.09(16) . .
O4 Ca2 B1 85.83(16) 1_556 .
O4 Ca2 B1 85.85(16) . .
O2 Ca2 B1 25.69(16) . .
O6 Ca2 B1 150.43(16) 4_454 .
O5 Ca2 B1 95.66(16) 4_455 .
O5 Ca2 B1 95.33(16) 4_454 .
B2 Ca2 B1 121.32(17) 4_454 .
O5 Ca2 B1 136.66(16) . .
B2 Ca2 B1 109.46(17) . .
O3 Ca2 B1 26.77(18) . .
O4 Ca2 B2 91.48(14) 1_556 1_554
O4 Ca2 B2 23.21(13) . 1_554
O2 Ca2 B2 125.04(14) . 1_554
O6 Ca2 B2 78.71(12) 4_454 1_554
O5 Ca2 B2 156.60(13) 4_455 1_554
O5 Ca2 B2 91.31(13) 4_454 1_554
B2 Ca2 B2 95.20(15) 4_454 1_554
O5 Ca2 B2 62.15(12) . 1_554
B2 Ca2 B2 70.68(12) . 1_554
O3 Ca2 B2 88.08(16) . 1_554
B1 Ca2 B2 107.73(17) . 1_554
O2 B1 O2 119.8(6) . 2_565
O2 B1 O3 120.1(3) . .
O2 B1 O3 120.1(3) 2_565 .
O2 B1 Ca2 167.6(4) . 2_565
O2 B1 Ca2 47.9(2) 2_565 2_565
O3 B1 Ca2 72.25(14) . 2_565
O2 B1 Ca2 47.9(2) . .
O2 B1 Ca2 167.6(4) 2_565 .
O3 B1 Ca2 72.25(14) . .
Ca2 B1 Ca2 144.4(3) 2_565 .
O2 B1 Ca1 38.3(3) . 4_455
O2 B1 Ca1 99.5(4) 2_565 4_455
O3 B1 Ca1 128.2(4) . 4_455
Ca2 B1 Ca1 136.1(2) 2_565 4_455
Ca2 B1 Ca1 71.04(7) . 4_455
O2 B1 Ca1 99.5(4) . 3_455
O2 B1 Ca1 38.3(3) 2_565 3_455
O3 B1 Ca1 128.2(4) . 3_455
Ca2 B1 Ca1 71.04(7) 2_565 3_455
Ca2 B1 Ca1 136.1(2) . 3_455
Ca1 B1 Ca1 66.60(15) 4_455 3_455
O4 B2 O6 120.8(4) 1_556 .
O4 B2 O5 121.7(4) 1_556 .
O6 B2 O5 117.6(4) . .
O4 B2 Ca2 142.0(4) 1_556 4_556
O6 B2 Ca2 61.8(2) . 4_556
O5 B2 Ca2 69.4(3) . 4_556
O4 B2 Ca2 52.4(2) 1_556 .
O6 B2 Ca2 158.2(4) . .
O5 B2 Ca2 73.4(3) . .
Ca2 B2 Ca2 138.0(2) 4_556 .
O4 B2 Ca1 114.1(3) 1_556 4
O6 B2 Ca1 47.0(2) . 4
O5 B2 Ca1 105.3(3) . 4
Ca2 B2 Ca1 94.54(16) 4_556 4
Ca2 B2 Ca1 113.60(18) . 4
O4 B2 Ca1' 42.6(2) 1_556 3_556
O6 B2 Ca1' 82.5(3) . 3_556
O5 B2 Ca1' 153.3(4) . 3_556
Ca2 B2 Ca1' 137.2(2) 4_556 3_556
Ca2 B2 Ca1' 82.16(14) . 3_556
Ca1 B2 Ca1' 74.59(12) 4 3_556
O4 B2 Ca2 42.2(2) 1_556 1_556
O6 B2 Ca2 119.8(3) . 1_556
O5 B2 Ca2 105.3(3) . 1_556
Ca2 B2 Ca2 101.16(17) 4_556 1_556
Ca2 B2 Ca2 70.68(12) . 1_556
Ca1 B2 Ca2 148.89(19) 4 1_556
Ca1' B2 Ca2 75.66(13) 3_556 1_556
Ca1' O1 Tm1 0.000(7) 1_556 1_556
Ca1' O1 Tm1 103.6(2) 1_556 .
Tm1 O1 Tm1 103.6(2) 1_556 .
Ca1' O1 Ca1 112.11(19) 1_556 .
Tm1 O1 Ca1 112.11(19) 1_556 .
Tm1 O1 Ca1 113.76(18) . .
Ca1' O1 Tm1' 112.11(19) 1_556 2
Tm1 O1 Tm1' 112.11(19) 1_556 2
Tm1 O1 Tm1' 113.76(18) . 2
Ca1 O1 Tm1' 101.8(2) . 2
Ca1' O1 Ca1 112.11(19) 1_556 2
Tm1 O1 Ca1 112.11(19) 1_556 2
Tm1 O1 Ca1 113.76(18) . 2
Ca1 O1 Ca1 101.8(2) . 2
Tm1' O1 Ca1 0.00(4) 2 2
B1 O2 Ca2 106.5(3) . .
B1 O2 Tm1' 123.6(4) . 4_454
Ca2 O2 Tm1' 104.11(13) . 4_454
B1 O2 Ca1 123.6(4) . 4_454
Ca2 O2 Ca1 104.11(13) . 4_454
Tm1' O2 Ca1 0.00(4) 4_454 4_454
B1 O2 Tm1' 120.6(4) . 4_455
Ca2 O2 Tm1' 102.61(13) . 4_455
Tm1' O2 Tm1' 96.82(13) 4_454 4_455
Ca1 O2 Tm1' 96.82(13) 4_454 4_455
B1 O2 Ca1 120.6(4) . 4_455
Ca2 O2 Ca1 102.61(13) . 4_455
Tm1' O2 Ca1 96.82(13) 4_454 4_455
Ca1 O2 Ca1 96.82(13) 4_454 4_455
Tm1' O2 Ca1 0.00(4) 4_455 4_455
B1 O3 Ca1' 129.1(5) . 3
B1 O3 Tm1 129.1(5) . 3
Ca1' O3 Tm1 0.000(4) 3 3
B1 O3 Ca1' 134.1(5) . 3_556
Ca1' O3 Ca1' 96.8(2) 3 3_556
Tm1 O3 Ca1' 96.8(2) 3 3_556
B1 O3 Tm1 134.1(5) . 3_556
Ca1' O3 Tm1 96.8(2) 3 3_556
Tm1 O3 Tm1 96.8(2) 3 3_556
Ca1' O3 Tm1 0.000(4) 3_556 3_556
B1 O3 Ca2 80.98(12) . .
Ca1' O3 Ca2 94.90(12) 3 .
Tm1 O3 Ca2 94.90(12) 3 .
Ca1' O3 Ca2 96.98(12) 3_556 .
Tm1 O3 Ca2 96.98(12) 3_556 .
B1 O3 Ca2 80.98(12) . 2_565
Ca1' O3 Ca2 94.90(12) 3 2_565
Tm1 O3 Ca2 94.90(12) 3 2_565
Ca1' O3 Ca2 96.98(12) 3_556 2_565
Tm1 O3 Ca2 96.98(12) 3_556 2_565
Ca2 O3 Ca2 161.8(2) . 2_565
B2 O4 Ca2 99.8(3) 1_554 1_554
B2 O4 Ca2 114.6(3) 1_554 .
Ca2 O4 Ca2 97.73(13) 1_554 .
B2 O4 Ca1' 114.0(3) 1_554 3
Ca2 O4 Ca1' 117.18(14) 1_554 3
Ca2 O4 Ca1' 112.03(14) . 3
B2 O4 Tm1 114.0(3) 1_554 3
Ca2 O4 Tm1 117.18(14) 1_554 3
Ca2 O4 Tm1 112.03(14) . 3
Ca1' O4 Tm1 0.000(6) 3 3
B2 O5 Ca1 139.5(3) . .
B2 O5 Ca2 120.7(3) . 4
Ca1 O5 Ca2 99.40(13) . 4
B2 O5 Ca2 81.2(3) . 4_556
Ca1 O5 Ca2 96.20(13) . 4_556
Ca2 O5 Ca2 87.07(12) 4 4_556
B2 O5 Ca2 78.8(3) . .
Ca1 O5 Ca2 86.65(12) . .
Ca2 O5 Ca2 120.05(14) 4 .
Ca2 O5 Ca2 152.00(15) 4_556 .
B2 O6 Tm1' 142.3(3) . 4_556
B2 O6 Ca1 142.3(3) . 4_556
Tm1' O6 Ca1 0.00(2) 4_556 4_556
B2 O6 Ca1 107.5(3) . 4
Tm1' O6 Ca1 98.58(12) 4_556 4
Ca1 O6 Ca1 98.58(12) 4_556 4
B2 O6 Tm1' 107.5(3) . 4
Tm1' O6 Tm1' 98.58(12) 4_556 4
Ca1 O6 Tm1' 98.58(12) 4_556 4
Ca1 O6 Tm1' 0.00(3) 4 4
B2 O6 Ca2 88.4(3) . 4_556
Tm1' O6 Ca2 97.20(12) 4_556 4_556
Ca1 O6 Ca2 97.20(12) 4_556 4_556
Ca1 O6 Ca2 127.02(15) 4 4_556
Tm1' O6 Ca2 127.02(15) 4 4_556

loop_
_geom_bond_atom_site_label_1
_geom_bond_atom_site_label_2
_geom_bond_distance
_geom_bond_site_symmetry_2
Tm1 O1 2.230(6) 1_554
Tm1 O1 2.252(6) .
Tm1 O3 2.324(6) 3_445
Tm1 O4 2.348(3) 3_445
Tm1 O4 2.348(3) 4_455
Tm1 O3 2.385(6) 3_444
Tm1 Tm1 3.5224(4) 1_554
Tm1 Ca1' 3.5224(4) 1_554
Tm1 Tm1 3.5224(4) 1_556
Tm1 Ca1' 3.5224(4) 1_556
Tm1 Ca1 3.7738(7) 1_554
Tm1 Tm1' 3.7738(7) 1_554
Ca1 O6 2.302(3) 4_454
Ca1 O1 2.318(4) .
Ca1 O5 2.337(3) .
Ca1 O6 2.344(3) 4_455
Ca1 O2 2.350(3) 4_556
Ca1 O2 2.360(4) 4
Ca1 B2 3.058(6) 4_455
Ca1 B1 3.278(6) 3_545
Ca1 Tm1' 3.5224(4) 1_556
Ca1 Ca1 3.5224(4) 1_556
Ca1 Ca1 3.5224(4) 1_554
Ca1 Tm1' 3.5224(4) 1_554
Ca2 O4 2.333(3) 1_556
Ca2 O4 2.344(4) .
Ca2 O2 2.347(4) .
Ca2 O6 2.452(3) 4_454
Ca2 O5 2.479(4) 4_455
Ca2 O5 2.633(4) 4_454
Ca2 B2 2.780(6) 4_454
Ca2 O5 2.836(4) .
Ca2 B2 2.903(6) .
Ca2 O3 2.9274(14) .
Ca2 B1 3.036(3) .
Ca2 B2 3.175(6) 1_554
B1 O2 1.372(5) .
B1 O2 1.372(5) 2_565
B1 O3 1.384(9) .
B1 Ca2 3.036(3) 2_565
B1 Ca1 3.278(6) 4_455
B1 Ca1 3.278(6) 3_455
B2 O4 1.377(7) 1_556
B2 O6 1.381(6) .
B2 O5 1.382(6) .
B2 Ca2 2.780(6) 4_556
B2 Ca1 3.058(6) 4
B2 Ca1' 3.168(5) 3_556
B2 Ca2 3.175(6) 1_556
O1 Ca1' 2.230(6) 1_556
O1 Tm1 2.230(6) 1_556
O1 Tm1' 2.318(4) 2
O1 Ca1 2.318(4) 2
O2 Tm1' 2.350(3) 4_454
O2 Ca1 2.350(3) 4_454
O2 Tm1' 2.360(4) 4_455
O2 Ca1 2.360(4) 4_455
O3 Ca1' 2.324(6) 3
O3 Tm1 2.324(6) 3
O3 Ca1' 2.385(6) 3_556
O3 Tm1 2.385(6) 3_556
O3 Ca2 2.9274(14) 2_565
O4 B2 1.377(7) 1_554
O4 Ca2 2.333(3) 1_554
O4 Ca1' 2.348(3) 3
O4 Tm1 2.348(3) 3
O5 Ca2 2.479(4) 4
O5 Ca2 2.633(4) 4_556
O6 Tm1' 2.302(3) 4_556
O6 Ca1 2.302(3) 4_556
O6 Ca1 2.344(3) 4
O6 Tm1' 2.344(3) 4
O6 Ca2 2.452(3) 4_556

loop_
_geom_torsion_atom_site_label_1
_geom_torsion_atom_site_label_2
_geom_torsion_atom_site_label_3
_geom_torsion_atom_site_label_4
_geom_torsion
_geom_torsion_site_symmetry_1
_geom_torsion_site_symmetry_4
O4 Ca2 B1 O2 -133.2(4) 1_556 .
O4 Ca2 B1 O2 128.7(4) . .
O6 Ca2 B1 O2 38.1(6) 4_454 .
O5 Ca2 B1 O2 -44.1(4) 4_455 .
O5 Ca2 B1 O2 43.4(4) 4_454 .
B2 Ca2 B1 O2 28.7(5) 4_454 .
O5 Ca2 B1 O2 -155.5(3) . .
B2 Ca2 B1 O2 -148.3(4) . .
O3 Ca2 B1 O2 -178.8(7) . .
B2 Ca2 B1 O2 136.5(4) 1_554 .
O4 Ca2 B1 O2 -139(2) 1_556 2_565
O4 Ca2 B1 O2 123(2) . 2_565
O2 Ca2 B1 O2 -5.3(19) . 2_565
O6 Ca2 B1 O2 33(3) 4_454 2_565
O5 Ca2 B1 O2 -49(2) 4_455 2_565
O5 Ca2 B1 O2 38(2) 4_454 2_565
B2 Ca2 B1 O2 23(2) 4_454 2_565
O5 Ca2 B1 O2 -161(2) . 2_565
B2 Ca2 B1 O2 -154(2) . 2_565
O3 Ca2 B1 O2 176(3) . 2_565
B2 Ca2 B1 O2 131(2) 1_554 2_565
O4 Ca2 B1 O3 45.6(4) 1_556 .
O4 Ca2 B1 O3 -52.5(4) . .
O2 Ca2 B1 O3 178.8(7) . .
O6 Ca2 B1 O3 -143.1(4) 4_454 .
O5 Ca2 B1 O3 134.7(4) 4_455 .
O5 Ca2 B1 O3 -137.7(4) 4_454 .
B2 Ca2 B1 O3 -152.4(4) 4_454 .
O5 Ca2 B1 O3 23.3(5) . .
B2 Ca2 B1 O3 30.6(5) . .
B2 Ca2 B1 O3 -44.6(4) 1_554 .
O4 Ca2 B1 Ca2 48.9(5) 1_556 2_565
O4 Ca2 B1 Ca2 -49.2(5) . 2_565
O2 Ca2 B1 Ca2 -177.9(8) . 2_565
O6 Ca2 B1 Ca2 -139.8(3) 4_454 2_565
O5 Ca2 B1 Ca2 138.0(4) 4_455 2_565
O5 Ca2 B1 Ca2 -134.4(4) 4_454 2_565
B2 Ca2 B1 Ca2 -149.1(4) 4_454 2_565
O5 Ca2 B1 Ca2 26.6(6) . 2_565
B2 Ca2 B1 Ca2 33.9(5) . 2_565
O3 Ca2 B1 Ca2 3.3(3) . 2_565
B2 Ca2 B1 Ca2 -41.3(5) 1_554 2_565
O4 Ca2 B1 Ca1 -97.18(13) 1_556 4_455
O4 Ca2 B1 Ca1 164.75(13) . 4_455
O2 Ca2 B1 Ca1 36.1(3) . 4_455
O6 Ca2 B1 Ca1 74.1(3) 4_454 4_455
O5 Ca2 B1 Ca1 -8.06(14) 4_455 4_455
O5 Ca2 B1 Ca1 79.51(13) 4_454 4_455
B2 Ca2 B1 Ca1 64.8(2) 4_454 4_455
O5 Ca2 B1 Ca1 -119.48(17) . 4_455
B2 Ca2 B1 Ca1 -112.20(15) . 4_455
O3 Ca2 B1 Ca1 -142.8(5) . 4_455
B2 Ca2 B1 Ca1 172.60(12) 1_554 4_455
O4 Ca2 B1 Ca1 -81.5(3) 1_556 3_455
O4 Ca2 B1 Ca1 -179.6(3) . 3_455
O2 Ca2 B1 Ca1 51.7(3) . 3_455
O6 Ca2 B1 Ca1 89.8(5) 4_454 3_455
O5 Ca2 B1 Ca1 7.6(4) 4_455 3_455
O5 Ca2 B1 Ca1 95.2(3) 4_454 3_455
B2 Ca2 B1 Ca1 80.4(4) 4_454 3_455
O5 Ca2 B1 Ca1 -103.8(3) . 3_455
B2 Ca2 B1 Ca1 -96.5(3) . 3_455
O3 Ca2 B1 Ca1 -127.1(6) . 3_455
B2 Ca2 B1 Ca1 -171.7(3) 1_554 3_455
O4 Ca2 B2 O4 117.3(3) . 1_556
O2 Ca2 B2 O4 16.2(4) . 1_556
O6 Ca2 B2 O4 -149.6(3) 4_454 1_556
O5 Ca2 B2 O4 -66.6(3) 4_455 1_556
O5 Ca2 B2 O4 -172.5(3) 4_454 1_556
B2 Ca2 B2 O4 -143.1(3) 4_454 1_556
O5 Ca2 B2 O4 -157.1(5) . 1_556
O3 Ca2 B2 O4 46.9(3) . 1_556
B1 Ca2 B2 O4 33.6(3) . 1_556
B2 Ca2 B2 O4 136.2(2) 1_554 1_556
O4 Ca2 B2 O6 -79.1(10) 1_556 .
O4 Ca2 B2 O6 38.2(10) . .
O2 Ca2 B2 O6 -63.0(11) . .
O6 Ca2 B2 O6 131.3(10) 4_454 .
O5 Ca2 B2 O6 -145.8(10) 4_455 .
O5 Ca2 B2 O6 108.3(10) 4_454 .
B2 Ca2 B2 O6 137.8(8) 4_454 .
O5 Ca2 B2 O6 123.7(11) . .
O3 Ca2 B2 O6 -32.3(10) . .
B1 Ca2 B2 O6 -45.6(10) . .
B2 Ca2 B2 O6 57.1(10) 1_554 .
O4 Ca2 B2 O5 157.1(5) 1_556 .
O4 Ca2 B2 O5 -85.5(3) . .
O2 Ca2 B2 O5 173.3(2) . .
O6 Ca2 B2 O5 7.5(3) 4_454 .
O5 Ca2 B2 O5 90.5(2) 4_455 .
O5 Ca2 B2 O5 -15.4(5) 4_454 .
B2 Ca2 B2 O5 14.0(5) 4_454 .
O3 Ca2 B2 O5 -156.0(3) . .
B1 Ca2 B2 O5 -169.3(3) . .
B2 Ca2 B2 O5 -66.7(3) 1_554 .
O4 Ca2 B2 Ca2 129.0(5) 1_556 4_556
O4 Ca2 B2 Ca2 -113.6(3) . 4_556
O2 Ca2 B2 Ca2 145.2(3) . 4_556
O6 Ca2 B2 Ca2 -20.6(3) 4_454 4_556
O5 Ca2 B2 Ca2 62.4(3) 4_455 4_556
O5 Ca2 B2 Ca2 -43.5(5) 4_454 4_556
B2 Ca2 B2 Ca2 -14.1(6) 4_454 4_556
O5 Ca2 B2 Ca2 -28.1(2) . 4_556
O3 Ca2 B2 Ca2 175.9(3) . 4_556
B1 Ca2 B2 Ca2 162.6(3) . 4_556
B2 Ca2 B2 Ca2 -94.8(3) 1_554 4_556
O4 Ca2 B2 Ca1 -103.0(3) 1_556 4
O4 Ca2 B2 Ca1 14.32(17) . 4
O2 Ca2 B2 Ca1 -86.8(2) . 4
O6 Ca2 B2 Ca1 107.39(18) 4_454 4
O5 Ca2 B2 Ca1 -169.65(16) 4_455 4
O5 Ca2 B2 Ca1 84.5(3) 4_454 4
B2 Ca2 B2 Ca1 113.9(2) 4_454 4
O5 Ca2 B2 Ca1 99.8(3) . 4
O3 Ca2 B2 Ca1 -56.15(19) . 4
B1 Ca2 B2 Ca1 -69.4(2) . 4
B2 Ca2 B2 Ca1 33.2(2) 1_554 4
O4 Ca2 B2 Ca1' -33.7(2) 1_556 3_556
O4 Ca2 B2 Ca1' 83.66(12) . 3_556
O2 Ca2 B2 Ca1' -17.5(2) . 3_556
O6 Ca2 B2 Ca1' 176.73(11) 4_454 3_556
O5 Ca2 B2 Ca1' -100.32(12) 4_455 3_556
O5 Ca2 B2 Ca1' 153.8(2) 4_454 3_556
B2 Ca2 B2 Ca1' -176.77(16) 4_454 3_556
O5 Ca2 B2 Ca1' 169.2(3) . 3_556
O3 Ca2 B2 Ca1' 13.19(14) . 3_556
B1 Ca2 B2 Ca1' -0.1(2) . 3_556
B2 Ca2 B2 Ca1' 102.52(10) 1_554 3_556
O4 Ca2 B2 Ca2 43.8(2) 1_556 1_556
O4 Ca2 B2 Ca2 161.14(11) . 1_556
O2 Ca2 B2 Ca2 59.97(19) . 1_556
O6 Ca2 B2 Ca2 -105.79(10) 4_454 1_556
O5 Ca2 B2 Ca2 -22.84(13) 4_455 1_556
O5 Ca2 B2 Ca2 -128.7(3) 4_454 1_556
B2 Ca2 B2 Ca2 -99.3(3) 4_454 1_556
O5 Ca2 B2 Ca2 -113.3(3) . 1_556
O3 Ca2 B2 Ca2 90.67(14) . 1_556
B1 Ca2 B2 Ca2 77.39(17) . 1_556
B2 Ca2 B2 Ca2 180.0 1_554 1_556
O1 Tm1 O1 Ca1' 180.0 1_554 1_556
O3 Tm1 O1 Ca1' 0.0 3_445 1_556
O4 Tm1 O1 Ca1' -79.79(9) 3_445 1_556
O4 Tm1 O1 Ca1' 79.79(9) 4_455 1_556
O3 Tm1 O1 Ca1' 0.000(7) 3_444 1_556
Tm1 Tm1 O1 Ca1' 180.0 1_554 1_556
Ca1' Tm1 O1 Ca1' 180.0 1_554 1_556
Tm1 Tm1 O1 Ca1' 0.0 1_556 1_556
Ca1 Tm1 O1 Ca1' 151.332(13) 1_554 1_556
Tm1' Tm1 O1 Ca1' 151.332(13) 1_554 1_556
O1 Tm1 O1 Tm1 180.0 1_554 1_556
O3 Tm1 O1 Tm1 0.0 3_445 1_556
O4 Tm1 O1 Tm1 -79.79(9) 3_445 1_556
O4 Tm1 O1 Tm1 79.79(9) 4_455 1_556
O3 Tm1 O1 Tm1 0.000(7) 3_444 1_556
Tm1 Tm1 O1 Tm1 180.0 1_554 1_556
Ca1' Tm1 O1 Tm1 180.0 1_554 1_556
Ca1' Tm1 O1 Tm1 0.0 1_556 1_556
Ca1 Tm1 O1 Tm1 151.332(13) 1_554 1_556
Tm1' Tm1 O1 Tm1 151.332(13) 1_554 1_556
O1 Tm1 O1 Ca1 58.02(19) 1_554 .
O3 Tm1 O1 Ca1 -121.98(19) 3_445 .
O4 Tm1 O1 Ca1 158.23(18) 3_445 .
O4 Tm1 O1 Ca1 -42.2(2) 4_455 .
O3 Tm1 O1 Ca1 -122.0(2) 3_444 .
Tm1 Tm1 O1 Ca1 58.02(19) 1_554 .
Ca1' Tm1 O1 Ca1 58.02(19) 1_554 .
Tm1 Tm1 O1 Ca1 -121.98(19) 1_556 .
Ca1' Tm1 O1 Ca1 -121.98(19) 1_556 .
Ca1 Tm1 O1 Ca1 29.35(19) 1_554 .
Tm1' Tm1 O1 Ca1 29.35(19) 1_554 .
O1 Tm1 O1 Tm1' -58.02(19) 1_554 2
O3 Tm1 O1 Tm1' 121.98(19) 3_445 2
O4 Tm1 O1 Tm1' 42.2(2) 3_445 2
O4 Tm1 O1 Tm1' -158.23(18) 4_455 2
O3 Tm1 O1 Tm1' 122.0(2) 3_444 2
Tm1 Tm1 O1 Tm1' -58.02(19) 1_554 2
Ca1' Tm1 O1 Tm1' -58.02(19) 1_554 2
Tm1 Tm1 O1 Tm1' 121.98(19) 1_556 2
Ca1' Tm1 O1 Tm1' 121.98(19) 1_556 2
Ca1 Tm1 O1 Tm1' -86.7(2) 1_554 2
Tm1' Tm1 O1 Tm1' -86.7(2) 1_554 2
O1 Tm1 O1 Ca1 -58.02(19) 1_554 2
O3 Tm1 O1 Ca1 121.98(19) 3_445 2
O4 Tm1 O1 Ca1 42.2(2) 3_445 2
O4 Tm1 O1 Ca1 -158.23(18) 4_455 2
O3 Tm1 O1 Ca1 122.0(2) 3_444 2
Tm1 Tm1 O1 Ca1 -58.02(19) 1_554 2
Ca1' Tm1 O1 Ca1 -58.02(19) 1_554 2
Tm1 Tm1 O1 Ca1 121.98(19) 1_556 2
Ca1' Tm1 O1 Ca1 121.98(19) 1_556 2
Ca1 Tm1 O1 Ca1 -86.7(2) 1_554 2
Tm1' Tm1 O1 Ca1 -86.7(2) 1_554 2
O6 Ca1 O1 Ca1' -107.5(2) 4_454 1_556
O5 Ca1 O1 Ca1' -106(2) . 1_556
O6 Ca1 O1 Ca1' -8.9(2) 4_455 1_556
O2 Ca1 O1 Ca1' 72.1(2) 4_556 1_556
O2 Ca1 O1 Ca1' 171.14(19) 4 1_556
B2 Ca1 O1 Ca1' -31.9(2) 4_455 1_556
B1 Ca1 O1 Ca1' 153.2(2) 3_545 1_556
Tm1' Ca1 O1 Ca1' 31.4(2) 1_556 1_556
Ca1 Ca1 O1 Ca1' 31.4(2) 1_556 1_556
Ca1 Ca1 O1 Ca1' -148.6(2) 1_554 1_556
Tm1' Ca1 O1 Ca1' -148.6(2) 1_554 1_556
O6 Ca1 O1 Tm1 -107.5(2) 4_454 1_556
O5 Ca1 O1 Tm1 -106(2) . 1_556
O6 Ca1 O1 Tm1 -8.9(2) 4_455 1_556
O2 Ca1 O1 Tm1 72.1(2) 4_556 1_556
O2 Ca1 O1 Tm1 171.14(19) 4 1_556
B2 Ca1 O1 Tm1 -31.9(2) 4_455 1_556
B1 Ca1 O1 Tm1 153.2(2) 3_545 1_556
Tm1' Ca1 O1 Tm1 31.4(2) 1_556 1_556
Ca1 Ca1 O1 Tm1 31.4(2) 1_556 1_556
Ca1 Ca1 O1 Tm1 -148.6(2) 1_554 1_556
Tm1' Ca1 O1 Tm1 -148.6(2) 1_554 1_556
O6 Ca1 O1 Tm1 9.6(2) 4_454 .
O5 Ca1 O1 Tm1 11(2) . .
O6 Ca1 O1 Tm1 108.3(2) 4_455 .
O2 Ca1 O1 Tm1 -170.75(19) 4_556 .
O2 Ca1 O1 Tm1 -71.7(2) 4 .
B2 Ca1 O1 Tm1 85.3(2) 4_455 .
B1 Ca1 O1 Tm1 -89.6(2) 3_545 .
Tm1' Ca1 O1 Tm1 148.53(19) 1_556 .
Ca1 Ca1 O1 Tm1 148.53(19) 1_556 .
Ca1 Ca1 O1 Tm1 -31.47(19) 1_554 .
Tm1' Ca1 O1 Tm1 -31.47(19) 1_554 .
O6 Ca1 O1 Tm1' 132.5(2) 4_454 2
O5 Ca1 O1 Tm1' 134(2) . 2
O6 Ca1 O1 Tm1' -128.9(2) 4_455 2
O2 Ca1 O1 Tm1' -47.9(2) 4_556 2
O2 Ca1 O1 Tm1' 51.1(2) 4 2
B2 Ca1 O1 Tm1' -151.9(2) 4_455 2
B1 Ca1 O1 Tm1' 33.2(2) 3_545 2
Tm1' Ca1 O1 Tm1' -88.65(19) 1_556 2
Ca1 Ca1 O1 Tm1' -88.65(19) 1_556 2
Ca1 Ca1 O1 Tm1' 91.35(19) 1_554 2
Tm1' Ca1 O1 Tm1' 91.35(19) 1_554 2
O6 Ca1 O1 Ca1 132.5(2) 4_454 2
O5 Ca1 O1 Ca1 134(2) . 2
O6 Ca1 O1 Ca1 -128.9(2) 4_455 2
O2 Ca1 O1 Ca1 -47.9(2) 4_556 2
O2 Ca1 O1 Ca1 51.1(2) 4 2
B2 Ca1 O1 Ca1 -151.9(2) 4_455 2
B1 Ca1 O1 Ca1 33.2(2) 3_545 2
Tm1' Ca1 O1 Ca1 -88.65(19) 1_556 2
Ca1 Ca1 O1 Ca1 -88.65(19) 1_556 2
Ca1 Ca1 O1 Ca1 91.35(19) 1_554 2
Tm1' Ca1 O1 Ca1 91.35(19) 1_554 2
O2 B1 O2 Ca2 178.7(5) 2_565 .
O3 B1 O2 Ca2 -1.3(8) . .
Ca2 B1 O2 Ca2 174(2) 2_565 .
Ca1 B1 O2 Ca2 -116.0(4) 4_455 .
Ca1 B1 O2 Ca2 -146.51(15) 3_455 .
O2 B1 O2 Tm1' 58.6(8) 2_565 4_454
O3 B1 O2 Tm1' -121.3(6) . 4_454
Ca2 B1 O2 Tm1' 54(2) 2_565 4_454
Ca2 B1 O2 Tm1' -120.1(4) . 4_454
Ca1 B1 O2 Tm1' 123.9(5) 4_455 4_454
Ca1 B1 O2 Tm1' 93.4(4) 3_455 4_454
O2 B1 O2 Ca1 58.6(8) 2_565 4_454
O3 B1 O2 Ca1 -121.3(6) . 4_454
Ca2 B1 O2 Ca1 54(2) 2_565 4_454
Ca2 B1 O2 Ca1 -120.1(4) . 4_454
Ca1 B1 O2 Ca1 123.9(5) 4_455 4_454
Ca1 B1 O2 Ca1 93.4(4) 3_455 4_454
O2 B1 O2 Tm1' -65.3(8) 2_565 4_455
O3 B1 O2 Tm1' 114.8(6) . 4_455
Ca2 B1 O2 Tm1' -70(2) 2_565 4_455
Ca2 B1 O2 Tm1' 116.0(4) . 4_455
Ca1 B1 O2 Tm1' 0.000(1) 4_455 4_455
Ca1 B1 O2 Tm1' -30.5(4) 3_455 4_455
O2 B1 O2 Ca1 -65.3(8) 2_565 4_455
O3 B1 O2 Ca1 114.8(6) . 4_455
Ca2 B1 O2 Ca1 -70(2) 2_565 4_455
Ca2 B1 O2 Ca1 116.0(4) . 4_455
Ca1 B1 O2 Ca1 -30.5(4) 3_455 4_455
O4 Ca2 O2 B1 48.3(4) 1_556 .
O4 Ca2 O2 B1 -52.7(4) . .
O6 Ca2 O2 B1 -157.3(4) 4_454 .
O5 Ca2 O2 B1 134.7(4) 4_455 .
O5 Ca2 O2 B1 -135.3(4) 4_454 .
B2 Ca2 O2 B1 -155.5(4) 4_454 .
O5 Ca2 O2 B1 48.9(5) . .
B2 Ca2 O2 B1 40.6(5) . .
O3 Ca2 O2 B1 0.7(4) . .
B2 Ca2 O2 B1 -53.1(4) 1_554 .
O4 Ca2 O2 Tm1' -179.74(13) 1_556 4_454
O4 Ca2 O2 Tm1' 79.26(14) . 4_454
O6 Ca2 O2 Tm1' -25.3(2) 4_454 4_454
O5 Ca2 O2 Tm1' -93.31(14) 4_455 4_454
O5 Ca2 O2 Tm1' -3.34(12) 4_454 4_454
B2 Ca2 O2 Tm1' -23.53(17) 4_454 4_454
O5 Ca2 O2 Tm1' -179.1(2) . 4_454
B2 Ca2 O2 Tm1' 172.58(15) . 4_454
O3 Ca2 O2 Tm1' 132.6(2) . 4_454
B1 Ca2 O2 Tm1' 132.0(4) . 4_454
B2 Ca2 O2 Tm1' 78.81(19) 1_554 4_454
O4 Ca2 O2 Ca1 -179.74(13) 1_556 4_454
O4 Ca2 O2 Ca1 79.26(14) . 4_454
O6 Ca2 O2 Ca1 -25.3(2) 4_454 4_454
O5 Ca2 O2 Ca1 -93.31(14) 4_455 4_454
O5 Ca2 O2 Ca1 -3.34(12) 4_454 4_454
B2 Ca2 O2 Ca1 -23.53(17) 4_454 4_454
O5 Ca2 O2 Ca1 -179.1(2) . 4_454
B2 Ca2 O2 Ca1 172.58(15) . 4_454
O3 Ca2 O2 Ca1 132.6(2) . 4_454
B1 Ca2 O2 Ca1 132.0(4) . 4_454
B2 Ca2 O2 Ca1 78.81(19) 1_554 4_454
O4 Ca2 O2 Tm1' -79.28(14) 1_556 4_455
O4 Ca2 O2 Tm1' 179.72(12) . 4_455
O6 Ca2 O2 Tm1' 75.14(17) 4_454 4_455
O5 Ca2 O2 Tm1' 7.16(12) 4_455 4_455
O5 Ca2 O2 Tm1' 97.13(13) 4_454 4_455
B2 Ca2 O2 Tm1' 76.93(17) 4_454 4_455
O5 Ca2 O2 Tm1' -78.7(3) . 4_455
B2 Ca2 O2 Tm1' -87.0(2) . 4_455
O3 Ca2 O2 Tm1' -126.9(2) . 4_455
B1 Ca2 O2 Tm1' -127.6(4) . 4_455
B2 Ca2 O2 Tm1' 179.27(13) 1_554 4_455
O4 Ca2 O2 Ca1 -79.28(14) 1_556 4_455
O4 Ca2 O2 Ca1 179.72(12) . 4_455
O6 Ca2 O2 Ca1 75.14(17) 4_454 4_455
O5 Ca2 O2 Ca1 7.16(12) 4_455 4_455
O5 Ca2 O2 Ca1 97.13(13) 4_454 4_455
B2 Ca2 O2 Ca1 76.93(17) 4_454 4_455
O5 Ca2 O2 Ca1 -78.7(3) . 4_455
B2 Ca2 O2 Ca1 -87.0(2) . 4_455
O3 Ca2 O2 Ca1 -126.9(2) . 4_455
B1 Ca2 O2 Ca1 -127.6(4) . 4_455
B2 Ca2 O2 Ca1 179.27(13) 1_554 4_455
O2 B1 O3 Ca1' 90.0(6) . 3
O2 B1 O3 Ca1' -90.0(6) 2_565 3
Ca2 B1 O3 Ca1' -88.99(9) 2_565 3
Ca2 B1 O3 Ca1' 88.99(9) . 3
Ca1 B1 O3 Ca1' 135.7(3) 4_455 3
Ca1 B1 O3 Ca1' -135.7(3) 3_455 3
O2 B1 O3 Tm1 90.0(6) . 3
O2 B1 O3 Tm1 -90.0(6) 2_565 3
Ca2 B1 O3 Tm1 -88.99(9) 2_565 3
Ca2 B1 O3 Tm1 88.99(9) . 3
Ca1 B1 O3 Tm1 135.7(3) 4_455 3
Ca1 B1 O3 Tm1 -135.7(3) 3_455 3
O2 B1 O3 Ca1' -90.0(6) . 3_556
O2 B1 O3 Ca1' 90.0(6) 2_565 3_556
Ca2 B1 O3 Ca1' 91.01(9) 2_565 3_556
Ca2 B1 O3 Ca1' -91.01(9) . 3_556
Ca1 B1 O3 Ca1' -44.3(3) 4_455 3_556
Ca1 B1 O3 Ca1' 44.3(3) 3_455 3_556
O2 B1 O3 Tm1 -90.0(6) . 3_556
O2 B1 O3 Tm1 90.0(6) 2_565 3_556
Ca2 B1 O3 Tm1 91.01(9) 2_565 3_556
Ca2 B1 O3 Tm1 -91.01(9) . 3_556
Ca1 B1 O3 Tm1 -44.3(3) 4_455 3_556
Ca1 B1 O3 Tm1 44.3(3) 3_455 3_556
O2 B1 O3 Ca2 1.0(6) . .
O2 B1 O3 Ca2 -179.0(6) 2_565 .
Ca2 B1 O3 Ca2 -177.99(18) 2_565 .
Ca1 B1 O3 Ca2 46.7(3) 4_455 .
Ca1 B1 O3 Ca2 135.3(3) 3_455 .
O2 B1 O3 Ca2 179.0(6) . 2_565
O2 B1 O3 Ca2 -1.0(6) 2_565 2_565
Ca2 B1 O3 Ca2 177.99(18) . 2_565
Ca1 B1 O3 Ca2 -135.3(3) 4_455 2_565
Ca1 B1 O3 Ca2 -46.7(3) 3_455 2_565
O4 Ca2 O3 B1 -129.6(4) 1_556 .
O4 Ca2 O3 B1 122.8(4) . .
O2 Ca2 O3 B1 -0.6(4) . .
O6 Ca2 O3 B1 97.6(6) 4_454 .
O5 Ca2 O3 B1 -50.6(4) 4_455 .
O5 Ca2 O3 B1 47.4(4) 4_454 .
B2 Ca2 O3 B1 41.8(5) 4_454 .
O5 Ca2 O3 B1 -163.0(4) . .
B2 Ca2 O3 B1 -151.3(4) . .
B2 Ca2 O3 B1 138.0(4) 1_554 .
O4 Ca2 O3 Ca1' 101.52(19) 1_556 3
O4 Ca2 O3 Ca1' -6.04(15) . 3
O2 Ca2 O3 Ca1' -129.5(3) . 3
O6 Ca2 O3 Ca1' -31.3(6) 4_454 3
O5 Ca2 O3 Ca1' -179.45(14) 4_455 3
O5 Ca2 O3 Ca1' -81.43(19) 4_454 3
B2 Ca2 O3 Ca1' -87.0(3) 4_454 3
O5 Ca2 O3 Ca1' 68.1(2) . 3
B2 Ca2 O3 Ca1' 79.89(19) . 3
B1 Ca2 O3 Ca1' -128.8(5) . 3
B2 Ca2 O3 Ca1' 9.13(18) 1_554 3
O4 Ca2 O3 Tm1 101.52(19) 1_556 3
O4 Ca2 O3 Tm1 -6.04(15) . 3
O2 Ca2 O3 Tm1 -129.5(3) . 3
O6 Ca2 O3 Tm1 -31.3(6) 4_454 3
O5 Ca2 O3 Tm1 -179.45(14) 4_455 3
O5 Ca2 O3 Tm1 -81.43(19) 4_454 3
B2 Ca2 O3 Tm1 -87.0(3) 4_454 3
O5 Ca2 O3 Tm1 68.1(2) . 3
B2 Ca2 O3 Tm1 79.89(19) . 3
B1 Ca2 O3 Tm1 -128.8(5) . 3
B2 Ca2 O3 Tm1 9.13(18) 1_554 3
O4 Ca2 O3 Ca1' 4.02(15) 1_556 3_556
O4 Ca2 O3 Ca1' -103.54(19) . 3_556
O2 Ca2 O3 Ca1' 133.0(3) . 3_556
O6 Ca2 O3 Ca1' -128.8(4) 4_454 3_556
O5 Ca2 O3 Ca1' 83.1(2) 4_455 3_556
O5 Ca2 O3 Ca1' -178.93(14) 4_454 3_556
B2 Ca2 O3 Ca1' 175.5(2) 4_454 3_556
O5 Ca2 O3 Ca1' -29.4(2) . 3_556
B2 Ca2 O3 Ca1' -17.60(19) . 3_556
B1 Ca2 O3 Ca1' 133.7(5) . 3_556
B2 Ca2 O3 Ca1' -88.36(19) 1_554 3_556
O4 Ca2 O3 Tm1 4.02(15) 1_556 3_556
O4 Ca2 O3 Tm1 -103.54(19) . 3_556
O2 Ca2 O3 Tm1 133.0(3) . 3_556
O6 Ca2 O3 Tm1 -128.8(4) 4_454 3_556
O5 Ca2 O3 Tm1 83.1(2) 4_455 3_556
O5 Ca2 O3 Tm1 -178.93(14) 4_454 3_556
B2 Ca2 O3 Tm1 175.5(2) 4_454 3_556
O5 Ca2 O3 Tm1 -29.4(2) . 3_556
B2 Ca2 O3 Tm1 -17.60(19) . 3_556
B1 Ca2 O3 Tm1 133.7(5) . 3_556
B2 Ca2 O3 Tm1 -88.36(19) 1_554 3_556
O4 Ca2 O3 Ca2 -136.0(8) 1_556 2_565
O4 Ca2 O3 Ca2 116.4(8) . 2_565
O2 Ca2 O3 Ca2 -7.0(7) . 2_565
O6 Ca2 O3 Ca2 91.2(9) 4_454 2_565
O5 Ca2 O3 Ca2 -57.0(8) 4_455 2_565
O5 Ca2 O3 Ca2 41.0(8) 4_454 2_565
B2 Ca2 O3 Ca2 35.4(9) 4_454 2_565
O5 Ca2 O3 Ca2 -169.4(7) . 2_565
B2 Ca2 O3 Ca2 -157.7(8) . 2_565
B1 Ca2 O3 Ca2 -6.4(6) . 2_565
B2 Ca2 O3 Ca2 131.6(8) 1_554 2_565
O4 Ca2 O4 B2 75.5(4) 1_556 1_554
O2 Ca2 O4 B2 -179.1(3) . 1_554
O6 Ca2 O4 B2 -48.9(3) 4_454 1_554
O5 Ca2 O4 B2 -97.1(10) 4_455 1_554
O5 Ca2 O4 B2 -103.6(3) 4_454 1_554
B2 Ca2 O4 B2 -78.2(3) 4_454 1_554
O5 Ca2 O4 B2 22.8(3) . 1_554
B2 Ca2 O4 B2 50.7(3) . 1_554
O3 Ca2 O4 B2 138.4(4) . 1_554
B1 Ca2 O4 B2 160.7(3) . 1_554
O4 Ca2 O4 Ca2 180.0 1_556 1_554
O2 Ca2 O4 Ca2 -74.56(14) . 1_554
O6 Ca2 O4 Ca2 55.57(13) 4_454 1_554
O5 Ca2 O4 Ca2 7.4(10) 4_455 1_554
O5 Ca2 O4 Ca2 0.89(12) 4_454 1_554
B2 Ca2 O4 Ca2 26.33(16) 4_454 1_554
O5 Ca2 O4 Ca2 127.27(12) . 1_554
B2 Ca2 O4 Ca2 155.23(15) . 1_554
O3 Ca2 O4 Ca2 -117.09(17) . 1_554
B1 Ca2 O4 Ca2 -94.78(17) . 1_554
B2 Ca2 O4 Ca2 104.5(4) 1_554 1_554
O4 Ca2 O4 Ca1' -56.48(19) 1_556 3
O2 Ca2 O4 Ca1' 48.96(16) . 3
O6 Ca2 O4 Ca1' 179.09(14) 4_454 3
O5 Ca2 O4 Ca1' 131.0(9) 4_455 3
O5 Ca2 O4 Ca1' 124.41(15) 4_454 3
B2 Ca2 O4 Ca1' 149.84(16) 4_454 3
O5 Ca2 O4 Ca1' -109.21(15) . 3
B2 Ca2 O4 Ca1' -81.26(17) . 3
O3 Ca2 O4 Ca1' 6.43(16) . 3
B1 Ca2 O4 Ca1' 28.74(18) . 3
B2 Ca2 O4 Ca1' -132.0(4) 1_554 3
O4 Ca2 O4 Tm1 -56.48(19) 1_556 3
O2 Ca2 O4 Tm1 48.96(16) . 3
O6 Ca2 O4 Tm1 179.09(14) 4_454 3
O5 Ca2 O4 Tm1 131.0(9) 4_455 3
O5 Ca2 O4 Tm1 124.41(15) 4_454 3
B2 Ca2 O4 Tm1 149.84(16) 4_454 3
O5 Ca2 O4 Tm1 -109.21(15) . 3
B2 Ca2 O4 Tm1 -81.26(17) . 3
O3 Ca2 O4 Tm1 6.43(16) . 3
B1 Ca2 O4 Tm1 28.74(18) . 3
B2 Ca2 O4 Tm1 -132.0(4) 1_554 3
O4 B2 O5 Ca1 -49.9(7) 1_556 .
O6 B2 O5 Ca1 129.3(4) . .
Ca2 B2 O5 Ca1 89.3(4) 4_556 .
Ca2 B2 O5 Ca1 -71.1(4) . .
Ca1 B2 O5 Ca1 178.4(3) 4 .
Ca1' B2 O5 Ca1 -95.5(8) 3_556 .
Ca2 B2 O5 Ca1 -7.1(6) 1_556 .
O4 B2 O5 Ca2 139.6(4) 1_556 4
O6 B2 O5 Ca2 -41.2(6) . 4
Ca2 B2 O5 Ca2 -81.3(2) 4_556 4
Ca2 B2 O5 Ca2 118.4(2) . 4
Ca1 B2 O5 Ca2 7.8(4) 4 4
Ca1' B2 O5 Ca2 94.0(8) 3_556 4
Ca2 B2 O5 Ca2 -177.66(15) 1_556 4
O4 B2 O5 Ca2 -139.1(5) 1_556 4_556
O6 B2 O5 Ca2 40.0(4) . 4_556
Ca2 B2 O5 Ca2 -160.33(14) . 4_556
Ca1 B2 O5 Ca2 89.10(19) 4 4_556
Ca1' B2 O5 Ca2 175.2(7) 3_556 4_556
Ca2 B2 O5 Ca2 -96.40(19) 1_556 4_556
O4 B2 O5 Ca2 21.2(4) 1_556 .
O6 B2 O5 Ca2 -159.6(5) . .
Ca2 B2 O5 Ca2 160.33(14) 4_556 .
Ca1 B2 O5 Ca2 -110.6(2) 4 .
Ca1' B2 O5 Ca2 -24.4(7) 3_556 .
Ca2 B2 O5 Ca2 63.93(17) 1_556 .
O6 Ca1 O5 B2 99.1(5) 4_454 .
O1 Ca1 O5 B2 97(2) . .
O6 Ca1 O5 B2 0.4(5) 4_455 .
O2 Ca1 O5 B2 -80.5(5) 4_556 .
O2 Ca1 O5 B2 -178.8(5) 4 .
B2 Ca1 O5 B2 24.1(4) 4_455 .
B1 Ca1 O5 B2 -161.7(5) 3_545 .
Tm1' Ca1 O5 B2 -39.7(5) 1_556 .
Ca1 Ca1 O5 B2 -39.7(5) 1_556 .
Ca1 Ca1 O5 B2 140.3(5) 1_554 .
Tm1' Ca1 O5 B2 140.3(5) 1_554 .
O6 Ca1 O5 Ca2 -89.12(13) 4_454 4
O1 Ca1 O5 Ca2 -91(2) . 4
O6 Ca1 O5 Ca2 172.09(13) 4_455 4
O2 Ca1 O5 Ca2 91.25(13) 4_556 4
O2 Ca1 O5 Ca2 -7.05(12) 4 4
B2 Ca1 O5 Ca2 -164.19(14) 4_455 4
B1 Ca1 O5 Ca2 10.02(17) 3_545 4
Tm1' Ca1 O5 Ca2 132.01(10) 1_556 4
Ca1 Ca1 O5 Ca2 132.01(10) 1_556 4
Ca1 Ca1 O5 Ca2 -47.99(10) 1_554 4
Tm1' Ca1 O5 Ca2 -47.99(10) 1_554 4
O6 Ca1 O5 Ca2 -177.16(12) 4_454 4_556
O1 Ca1 O5 Ca2 -179(57) . 4_556
O6 Ca1 O5 Ca2 84.05(12) 4_455 4_556
O2 Ca1 O5 Ca2 3.21(12) 4_556 4_556
O2 Ca1 O5 Ca2 -95.09(13) 4 4_556
B2 Ca1 O5 Ca2 107.77(14) 4_455 4_556
B1 Ca1 O5 Ca2 -78.02(16) 3_545 4_556
Tm1' Ca1 O5 Ca2 43.97(10) 1_556 4_556
Ca1 Ca1 O5 Ca2 43.97(10) 1_556 4_556
Ca1 Ca1 O5 Ca2 -136.03(10) 1_554 4_556
Tm1' Ca1 O5 Ca2 -136.03(10) 1_554 4_556
O6 Ca1 O5 Ca2 30.80(11) 4_454 .
O1 Ca1 O5 Ca2 29(2) . .
O6 Ca1 O5 Ca2 -67.99(11) 4_455 .
O2 Ca1 O5 Ca2 -148.84(12) 4_556 .
O2 Ca1 O5 Ca2 112.87(11) 4 .
B2 Ca1 O5 Ca2 -44.28(14) 4_455 .
B1 Ca1 O5 Ca2 129.93(14) 3_545 .
Tm1' Ca1 O5 Ca2 -108.07(7) 1_556 .
Ca1 Ca1 O5 Ca2 -108.07(7) 1_556 .
Ca1 Ca1 O5 Ca2 71.93(7) 1_554 .
Tm1' Ca1 O5 Ca2 71.93(7) 1_554 .
O4 Ca2 O5 B2 -12.9(3) 1_556 .
O4 Ca2 O5 B2 91.5(3) . .
O2 Ca2 O5 B2 -13.6(4) . .
O6 Ca2 O5 B2 -172.2(3) 4_454 .
O5 Ca2 O5 B2 -94.9(3) 4_455 .
O5 Ca2 O5 B2 171.4(3) 4_454 .
B2 Ca2 O5 B2 -168.9(4) 4_454 .
O3 Ca2 O5 B2 25.8(3) . .
B1 Ca2 O5 B2 14.8(4) . .
B2 Ca2 O5 B2 101.5(3) 1_554 .
O4 Ca2 O5 Ca1 129.14(17) 1_556 .
O4 Ca2 O5 Ca1 -126.43(13) . .
O2 Ca2 O5 Ca1 128.4(3) . .
O6 Ca2 O5 Ca1 -30.18(11) 4_454 .
O5 Ca2 O5 Ca1 47.11(14) 4_455 .
O5 Ca2 O5 Ca1 -46.6(2) 4_454 .
B2 Ca2 O5 Ca1 -26.89(17) 4_454 .
B2 Ca2 O5 Ca1 142.0(3) . .
O3 Ca2 O5 Ca1 167.87(14) . .
B1 Ca2 O5 Ca1 156.8(2) . .
B2 Ca2 O5 Ca1 -116.50(15) 1_554 .
O4 Ca2 O5 Ca2 -131.9(2) 1_556 4
O4 Ca2 O5 Ca2 -27.52(15) . 4
O2 Ca2 O5 Ca2 -132.7(3) . 4
O6 Ca2 O5 Ca2 68.74(15) 4_454 4
O5 Ca2 O5 Ca2 146.03(18) 4_455 4
O5 Ca2 O5 Ca2 52.3(2) 4_454 4
B2 Ca2 O5 Ca2 72.03(19) 4_454 4
B2 Ca2 O5 Ca2 -119.1(3) . 4
O3 Ca2 O5 Ca2 -93.22(19) . 4
B1 Ca2 O5 Ca2 -104.3(2) . 4
B2 Ca2 O5 Ca2 -17.58(15) 1_554 4
O4 Ca2 O5 Ca2 32.2(3) 1_556 4_556
O4 Ca2 O5 Ca2 136.7(3) . 4_556
O2 Ca2 O5 Ca2 31.5(5) . 4_556
O6 Ca2 O5 Ca2 -127.1(3) 4_454 4_556
O5 Ca2 O5 Ca2 -49.8(3) 4_455 4_556
O5 Ca2 O5 Ca2 -143.5(3) 4_454 4_556
B2 Ca2 O5 Ca2 -123.8(3) 4_454 4_556
B2 Ca2 O5 Ca2 45.1(3) . 4_556
O3 Ca2 O5 Ca2 71.0(3) . 4_556
B1 Ca2 O5 Ca2 59.9(4) . 4_556
B2 Ca2 O5 Ca2 146.6(3) 1_554 4_556
O4 B2 O6 Tm1' 36.4(8) 1_556 4_556
O5 B2 O6 Tm1' -142.8(4) . 4_556
Ca2 B2 O6 Tm1' -99.7(4) 4_556 4_556
Ca2 B2 O6 Tm1' 101.2(10) . 4_556
Ca1 B2 O6 Tm1' 131.7(5) 4 4_556
Ca1' B2 O6 Tm1' 55.8(5) 3_556 4_556
Ca2 B2 O6 Tm1' -12.8(6) 1_556 4_556
O4 B2 O6 Ca1 36.4(8) 1_556 4_556
O5 B2 O6 Ca1 -142.8(4) . 4_556
Ca2 B2 O6 Ca1 -99.7(4) 4_556 4_556
Ca2 B2 O6 Ca1 101.2(10) . 4_556
Ca1 B2 O6 Ca1 131.7(5) 4 4_556
Ca1' B2 O6 Ca1 55.8(5) 3_556 4_556
Ca2 B2 O6 Ca1 -12.8(6) 1_556 4_556
O4 B2 O6 Ca1 -95.3(5) 1_556 4
O5 B2 O6 Ca1 85.5(4) . 4
Ca2 B2 O6 Ca1 128.5(2) 4_556 4
Ca2 B2 O6 Ca1 -30.5(11) . 4
Ca1' B2 O6 Ca1 -75.92(17) 3_556 4
Ca2 B2 O6 Ca1 -144.6(2) 1_556 4
O4 B2 O6 Tm1' -95.3(5) 1_556 4
O5 B2 O6 Tm1' 85.5(4) . 4
Ca2 B2 O6 Tm1' 128.5(2) 4_556 4
Ca2 B2 O6 Tm1' -30.5(11) . 4
Ca1 B2 O6 Tm1' 0.0 4 4
Ca1' B2 O6 Tm1' -75.92(17) 3_556 4
Ca2 B2 O6 Tm1' -144.6(2) 1_556 4
O4 B2 O6 Ca2 136.1(5) 1_556 4_556
O5 B2 O6 Ca2 -43.1(4) . 4_556
Ca2 B2 O6 Ca2 -159.0(10) . 4_556
Ca1 B2 O6 Ca2 -128.5(2) 4 4_556
Ca1' B2 O6 Ca2 155.55(13) 3_556 4_556
Ca2 B2 O6 Ca2 86.9(3) 1_556 4_556
